data_7716488
loop_
_publ_author_name
'Pajuelo-Corral, Oier'
'Ortiz-G&#xf3;mez, Inmaculada'
'Garc&#xed;a, Jose Angel'
'Rodr&#xed;guez-Di&#xe9;guez, Antonio'
'Vit&#xf3;rica-Yrez&#xe1;bal, I&#xf1;igo J'
'Salinas-Castillo, Alfonso'
'Seco, Jose M.'
'Cepeda, Javier'

_publ_section_title
;
 A family of Cd(II) coordination polymers constructed from
 6-aminopicolinate and bipyridyl co-linkers: study of their growth in
 paper and photoluminescence sensing of Fe<sup>3+</sup> and
 Zn<sup>2+</sup> ions.
;
_journal_issue 29
_journal_name_full 'Dalton transactions (Cambridge, England : 2003)'
_journal_page_first 12138
_journal_page_last 12151
_journal_paper_doi 10.1039/d4dt00410h
_journal_volume 53
_journal_year 2024
_chemical_formula_moiety 'C12 H10 Cd0.5 N3 O2, H2 O'
_chemical_formula_sum 'C12 H12 Cd0.5 N3 O3'
_chemical_formula_weight 302.45
_chemical_name_systematic
'Poly[bis(6-aminopyridine-2-carboxylato-k2N,kO)(mu-1,2-di(4-pyridyl)ethylene-kN:kN')cadmium(II)] hydrate'
_space_group_crystal_system monoclinic
_space_group_IT_number 14
_space_group_name_Hall '-P 2ybc'
_space_group_name_H-M_alt 'P 1 21/c 1'
_atom_sites_solution_hydrogens mixed
_atom_sites_solution_primary dual
_audit_creation_date 2024-02-06
_audit_creation_method
;
Olex2 1.5
(compiled 2023.08.24 svn.re1ec1418 for OlexSys, GUI svn.r6817)
;
_audit_update_record
;
2024-02-10 deposited with the CCDC.	2024-06-28 downloaded from the CCDC.
;
_cell_angle_alpha 90
_cell_angle_beta 105.423(15)
_cell_angle_gamma 90
_cell_formula_units_Z 4
_cell_length_a 9.1683(12)
_cell_length_b 16.3792(18)
_cell_length_c 8.5948(12)
_cell_measurement_reflns_used 9634
_cell_measurement_temperature 150.00(14)
_cell_measurement_theta_max 31.8690
_cell_measurement_theta_min 3.2770
_cell_volume 1244.2(3)
_computing_cell_refinement 'CrysAlisPro 1.171.42.102a (Rigaku OD, 2023)'
_computing_data_collection 'CrysAlisPro 1.171.42.102a (Rigaku OD, 2023)'
_computing_data_reduction 'CrysAlisPro 1.171.42.102a (Rigaku OD, 2023)'
_computing_molecular_graphics 'Olex2 1.5 (Dolomanov et al., 2009)'
_computing_publication_material 'Olex2 1.5 (Dolomanov et al., 2009)'
_computing_structure_refinement 'SHELXL 2018/3 (Sheldrick, 2015)'
_computing_structure_solution 'SHELXT 2018/2 (Sheldrick, 2018)'
_diffrn_ambient_environment N~2~
_diffrn_ambient_temperature 150.00(14)
_diffrn_detector 'CCD plate'
_diffrn_measured_fraction_theta_full 0.977
_diffrn_measured_fraction_theta_max 0.856
_diffrn_measurement_details
;
List of Runs (angles in degrees, time in seconds):

  # Type    Start    End  Width  t~exp~   \w     \q     \k     \f   Frames
#--------------------------------------------------------------------------
  1  \w    -79.93  13.57   1.70   30.00    --   -2.27 -59.86 110.31   55
  2  \f     -9.18 341.02   1.70   30.00  77.23  -2.27  30.17    --   206
;
_diffrn_measurement_device 'abstract diffractometer'
_diffrn_measurement_device_type 'Saxi-CrysAlisPro-abstract goniometer imported SAXI images'
_diffrn_measurement_method '\w and \f scans'
_diffrn_orient_matrix_type 'CrysAlisPro convention (1999,Acta A55,543-557)'
_diffrn_orient_matrix_UB_11 0.0540707000
_diffrn_orient_matrix_UB_12 0.0010748000
_diffrn_orient_matrix_UB_13 -0.0456319000
_diffrn_orient_matrix_UB_21 -0.0052512000
_diffrn_orient_matrix_UB_22 -0.0429796000
_diffrn_orient_matrix_UB_23 -0.0090388000
_diffrn_orient_matrix_UB_31 -0.0591461000
_diffrn_orient_matrix_UB_32 0.0047748000
_diffrn_orient_matrix_UB_33 -0.0719156000
_diffrn_radiation_monochromator graphite
_diffrn_radiation_probe x-ray
_diffrn_radiation_type 'Mo K\a'
_diffrn_radiation_wavelength 0.71073
_diffrn_reflns_av_R_equivalents 0.0315
_diffrn_reflns_av_unetI/netI 0.0275
_diffrn_reflns_Laue_measured_fraction_full 0.977
_diffrn_reflns_Laue_measured_fraction_max 0.856
_diffrn_reflns_limit_h_max 13
_diffrn_reflns_limit_h_min -13
_diffrn_reflns_limit_k_max 23
_diffrn_reflns_limit_k_min -21
_diffrn_reflns_limit_l_max 12
_diffrn_reflns_limit_l_min -11
_diffrn_reflns_number 18941
_diffrn_reflns_point_group_measured_fraction_full 0.977
_diffrn_reflns_point_group_measured_fraction_max 0.856
_diffrn_reflns_theta_full 25.242
_diffrn_reflns_theta_max 31.996
_diffrn_reflns_theta_min 2.619
_diffrn_source 'fine-focus sealed X-ray tube'
_diffrn_source_type 'Enhance (Mo) X-ray Source'
_exptl_absorpt_coefficient_mu 0.930
_exptl_absorpt_correction_T_max 1.00000
_exptl_absorpt_correction_T_min 0.39366
_exptl_absorpt_correction_type multi-scan
_exptl_absorpt_process_details
;
CrysAlisPro 1.171.42.102a (Rigaku Oxford Diffraction, 2023)
Empirical absorption correction using spherical harmonics,
implemented in SCALE3 ABSPACK scaling algorithm.
;
_exptl_crystal_colour colourless
_exptl_crystal_colour_primary colourless
_exptl_crystal_density_diffrn 1.615
_exptl_crystal_description block
_exptl_crystal_F_000 612
_exptl_crystal_preparation Luminescent
_exptl_crystal_size_max 0.18
_exptl_crystal_size_mid 0.12
_exptl_crystal_size_min 0.1
_refine_diff_density_max 0.771
_refine_diff_density_min -1.187
_refine_diff_density_rms 0.104
_refine_ls_extinction_method none
_refine_ls_goodness_of_fit_ref 1.069
_refine_ls_hydrogen_treatment constr
_refine_ls_matrix_type full
_refine_ls_number_parameters 172
_refine_ls_number_reflns 3707
_refine_ls_number_restraints 0
_refine_ls_restrained_S_all 1.069
_refine_ls_R_factor_all 0.0371
_refine_ls_R_factor_gt 0.0323
_refine_ls_shift/su_max 0.000
_refine_ls_shift/su_mean 0.000
_refine_ls_structure_factor_coef Fsqd
_refine_ls_weighting_details 'w=1/[\s^2^(Fo^2^)+(0.0508P)^2^+0.4643P] where P=(Fo^2^+2Fc^2^)/3'
_refine_ls_weighting_scheme calc
_refine_ls_wR_factor_gt 0.0810
_refine_ls_wR_factor_ref 0.0843
_reflns_Friedel_coverage 0.000
_reflns_number_gt 3293
_reflns_number_total 3707
_reflns_threshold_expression 'I > 2\s(I)'
_cod_data_source_file d4dt00410h2.cif
_cod_data_source_block Compound3
_cod_depositor_comments 'Adding full bibliography for 7716487--7716491.cif.'
_cod_original_formula_sum 'C12 H12 Cd0.50 N3 O3'
_cod_database_code 7716488
_shelx_shelxl_version_number 2018/3
_shelx_space_group_comment
;
The symmetry employed for this shelxl refinement is uniquely defined
by the following loop, which should always be used as a source of
symmetry information in preference to the above space-group names.
They are only intended as comments.
;
_shelx_estimated_absorpt_t_max 0.913
_shelx_estimated_absorpt_t_min 0.851
_olex2_refinement_description
;
1. Fixed Uiso
 At 1.2 times of:
  All C(H) groups, All N(H,H) groups
 At 1.5 times of:
  All O(H,H) groups
2.a Riding coordinates:
 N61A(H61A,H61B)
2.b Free rotating group:
 O1W(H1WA,H1WB)
2.c Aromatic/amide H refined with riding coordinates:
 C41B(H41B), C3A(H3A), C3B(H3B), C4A(H4A), C2B(H2B), C5B(H5B), C5A(H5A),
 C6B(H6B)
;
_olex2_submission_special_instructions 'No special instructions were received'
_oxdiff_exptl_absorpt_empirical_details
;
Empirical correction (ABSPACK) includes:
- Absorption correction using spherical harmonics
- Frame scaling
- Detector area scaling
;
_oxdiff_exptl_absorpt_empirical_full_max 1.930
_oxdiff_exptl_absorpt_empirical_full_min 0.472

loop_
_space_group_symop_operation_xyz
'x, y, z'
'-x, y+1/2, -z+1/2'
'-x, -y, -z'
'x, -y-1/2, z-1/2'

loop_
_atom_site_label
_atom_site_type_symbol
_atom_site_fract_x
_atom_site_fract_y
_atom_site_fract_z
_atom_site_U_iso_or_equiv
_atom_site_adp_type
_atom_site_occupancy
_atom_site_site_symmetry_order
_atom_site_calc_flag
_atom_site_refinement_flags_posn
_atom_site_refinement_flags_adp
_atom_site_refinement_flags_occupancy
_atom_site_disorder_assembly
_atom_site_disorder_group
Cd1 Cd 0.500000 0.500000 0.500000 0.01058(7) Uani 1 2 d S . P . .
O1A O 0.67657(14) 0.56974(7) 0.68791(14) 0.0173(2) Uani 1 1 d . . . . .
N1A N 0.46088(15) 0.63611(8) 0.43290(16) 0.0114(2) Uani 1 1 d . . . . .
O2A O 0.80215(15) 0.68779(8) 0.72540(16) 0.0236(3) Uani 1 1 d . . . . .
N1B N 0.3238(2) 0.50762(8) 0.6580(2) 0.0154(3) Uani 1 1 d . . . . .
N61A N 0.24354(18) 0.62062(9) 0.22470(19) 0.0232(3) Uani 1 1 d . . . . .
H61A H 0.252160 0.567330 0.236648 0.028 Uiso 1 1 d R U . . .
H61B H 0.167670 0.641530 0.150168 0.028 Uiso 1 1 d R U . . .
C2A C 0.56757(18) 0.68507(9) 0.52742(19) 0.0132(3) Uani 1 1 d . . . . .
O1W O 0.97985(18) 0.72025(11) 1.0502(2) 0.0387(4) Uani 1 1 d G . . . .
H1WA H 0.928358 0.717611 0.949422 0.058 Uiso 1 1 d G U . . .
H1WB H 0.917298 0.741340 1.099462 0.058 Uiso 1 1 d G U . . .
C41B C 0.00049(18) 0.52266(11) 0.93473(19) 0.0143(3) Uani 1 1 d . . . . .
H41B H -0.078273 0.561493 0.898927 0.017 Uiso 1 1 calc R U . . .
C21A C 0.69251(19) 0.64428(10) 0.6566(2) 0.0151(3) Uani 1 1 d . . . . .
C4B C 0.1143(2) 0.51618(11) 0.8445(2) 0.0145(3) Uani 1 1 d . . . . .
C3A C 0.5632(2) 0.76862(10) 0.5135(2) 0.0213(4) Uani 1 1 d . . . . .
H3A H 0.640721 0.801497 0.579579 0.026 Uiso 1 1 calc R U . . .
C3B C 0.09045(19) 0.55719(10) 0.6982(2) 0.0179(3) Uani 1 1 d . . . . .
H3B H 0.002075 0.589393 0.659232 0.021 Uiso 1 1 calc R U . . .
C6A C 0.34655(19) 0.67023(10) 0.32041(19) 0.0142(3) Uani 1 1 d . . . . .
C4A C 0.4417(2) 0.80402(11) 0.3996(2) 0.0255(4) Uani 1 1 d . . . . .
H4A H 0.434566 0.861736 0.389601 0.031 Uiso 1 1 calc R U . . .
C2B C 0.19588(19) 0.55097(11) 0.6096(2) 0.0182(3) Uani 1 1 d . . . . .
H2B H 0.176484 0.578901 0.509312 0.022 Uiso 1 1 calc R U . . .
C5B C 0.2490(2) 0.47091(11) 0.8965(2) 0.0175(3) Uani 1 1 d . . . . .
H5B H 0.271439 0.442234 0.996152 0.021 Uiso 1 1 calc R U . . .
C5A C 0.3333(2) 0.75575(10) 0.3028(2) 0.0221(4) Uani 1 1 d . . . . .
H5A H 0.250537 0.779339 0.224942 0.027 Uiso 1 1 calc R U . . .
C6B C 0.3486(2) 0.46881(10) 0.8001(2) 0.0179(3) Uani 1 1 d . . . . .
H6B H 0.439330 0.438230 0.836740 0.022 Uiso 1 1 calc R U . . .

loop_
_atom_site_aniso_label
_atom_site_aniso_U_11
_atom_site_aniso_U_22
_atom_site_aniso_U_33
_atom_site_aniso_U_23
_atom_site_aniso_U_13
_atom_site_aniso_U_12
Cd1 0.01206(10) 0.00786(10) 0.01312(10) 0.00147(4) 0.00563(7) 0.00096(4)
O1A 0.0175(6) 0.0147(5) 0.0173(6) 0.0037(4) 0.0002(5) 0.0014(4)
N1A 0.0121(6) 0.0091(6) 0.0126(6) 0.0003(4) 0.0025(5) 0.0011(4)
O2A 0.0187(6) 0.0211(6) 0.0249(7) 0.0006(5) -0.0051(5) -0.0033(5)
N1B 0.0176(8) 0.0134(7) 0.0177(8) 0.0003(5) 0.0093(7) 0.0005(5)
N61A 0.0223(8) 0.0148(7) 0.0246(8) 0.0003(5) -0.0077(6) 0.0000(5)
C2A 0.0130(7) 0.0114(7) 0.0146(7) 0.0008(5) 0.0024(6) 0.0003(5)
O1W 0.0282(8) 0.0474(10) 0.0314(8) -0.0117(7) -0.0080(6) 0.0157(7)
C41B 0.0129(7) 0.0152(7) 0.0153(8) 0.0000(6) 0.0043(6) 0.0013(6)
C21A 0.0146(7) 0.0150(7) 0.0140(7) -0.0013(5) 0.0011(6) 0.0024(6)
C4B 0.0144(8) 0.0138(6) 0.0165(8) -0.0025(6) 0.0062(6) -0.0019(6)
C3A 0.0210(9) 0.0118(7) 0.0265(9) -0.0018(6) -0.0019(7) -0.0011(6)
C3B 0.0154(7) 0.0218(8) 0.0174(7) 0.0023(6) 0.0060(6) 0.0036(6)
C6A 0.0150(7) 0.0115(7) 0.0145(7) 0.0014(5) 0.0010(6) 0.0002(5)
C4A 0.0290(10) 0.0094(7) 0.0321(10) 0.0026(6) -0.0021(8) 0.0019(6)
C2B 0.0183(8) 0.0219(8) 0.0166(7) 0.0034(6) 0.0084(6) 0.0018(6)
C5B 0.0206(8) 0.0171(8) 0.0176(8) 0.0044(6) 0.0098(7) 0.0031(6)
C5A 0.0232(9) 0.0131(7) 0.0244(9) 0.0036(6) -0.0036(7) 0.0048(6)
C6B 0.0197(8) 0.0157(8) 0.0214(8) 0.0042(6) 0.0107(7) 0.0047(6)

loop_
_atom_type_symbol
_atom_type_description
_atom_type_scat_dispersion_real
_atom_type_scat_dispersion_imag
_atom_type_scat_source
C C 0.0033 0.0016 'International Tables Vol C Tables 4.2.6.8 and 6.1.1.4'
H H 0.0000 0.0000 'International Tables Vol C Tables 4.2.6.8 and 6.1.1.4'
Cd Cd -0.8075 1.2024 'International Tables Vol C Tables 4.2.6.8 and 6.1.1.4'
N N 0.0061 0.0033 'International Tables Vol C Tables 4.2.6.8 and 6.1.1.4'
O O 0.0106 0.0060 'International Tables Vol C Tables 4.2.6.8 and 6.1.1.4'

loop_
_geom_angle_atom_site_label_1
_geom_angle_atom_site_label_2
_geom_angle_atom_site_label_3
_geom_angle
_geom_angle_site_symmetry_1
_geom_angle_site_symmetry_3
_geom_angle_publ_flag
O1A Cd1 O1A 180.0 . 3_666 ?
O1A Cd1 N1A 74.06(4) 3_666 3_666 ?
O1A Cd1 N1A 105.94(4) 3_666 . ?
O1A Cd1 N1A 105.94(4) . 3_666 ?
O1A Cd1 N1A 74.06(4) . . ?
O1A Cd1 N1B 91.82(5) 3_666 3_666 ?
O1A Cd1 N1B 88.18(5) 3_666 . ?
O1A Cd1 N1B 91.82(5) . . ?
O1A Cd1 N1B 88.18(5) . 3_666 ?
N1A Cd1 N1A 180.0 3_666 . ?
N1A Cd1 N1B 90.46(5) . . ?
N1A Cd1 N1B 89.54(5) 3_666 . ?
N1A Cd1 N1B 89.54(5) . 3_666 ?
N1A Cd1 N1B 90.46(5) 3_666 3_666 ?
N1B Cd1 N1B 180.0 3_666 . ?
C21A O1A Cd1 115.78(10) . . ?
C2A N1A Cd1 112.49(10) . . ?
C6A N1A Cd1 128.41(11) . . ?
C6A N1A C2A 119.05(13) . . ?
C2B N1B Cd1 121.56(13) . . ?
C2B N1B C6B 117.15(17) . . ?
C6B N1B Cd1 121.28(13) . . ?
H61A N61A H61B 120.0 . . ?
C6A N61A H61A 120.0 . . ?
C6A N61A H61B 120.0 . . ?
N1A C2A C21A 117.44(13) . . ?
N1A C2A C3A 122.54(15) . . ?
C3A C2A C21A 119.99(14) . . ?
H1WA O1W H1WB 104.5 . . ?
C41B C41B H41B 117.8 3_567 . ?
C41B C41B C4B 124.5(2) 3_567 . ?
C4B C41B H41B 117.8 . . ?
O1A C21A C2A 118.11(14) . . ?
O2A C21A O1A 125.07(15) . . ?
O2A C21A C2A 116.81(15) . . ?
C3B C4B C41B 118.84(16) . . ?
C3B C4B C5B 117.06(16) . . ?
C5B C4B C41B 124.10(16) . . ?
C2A C3A H3A 120.9 . . ?
C2A C3A C4A 118.25(16) . . ?
C4A C3A H3A 120.9 . . ?
C4B C3B H3B 120.1 . . ?
C2B C3B C4B 119.81(16) . . ?
C2B C3B H3B 120.1 . . ?
N1A C6A N61A 118.31(14) . . ?
N1A C6A C5A 121.23(15) . . ?
N61A C6A C5A 120.45(15) . . ?
C3A C4A H4A 119.9 . . ?
C5A C4A C3A 120.12(16) . . ?
C5A C4A H4A 119.9 . . ?
N1B C2B C3B 123.38(16) . . ?
N1B C2B H2B 118.3 . . ?
C3B C2B H2B 118.3 . . ?
C4B C5B H5B 120.5 . . ?
C6B C5B C4B 119.02(15) . . ?
C6B C5B H5B 120.5 . . ?
C6A C5A H5A 120.6 . . ?
C4A C5A C6A 118.77(15) . . ?
C4A C5A H5A 120.6 . . ?
N1B C6B C5B 123.57(16) . . ?
N1B C6B H6B 118.2 . . ?
C5B C6B H6B 118.2 . . ?

loop_
_geom_bond_atom_site_label_1
_geom_bond_atom_site_label_2
_geom_bond_distance
_geom_bond_site_symmetry_2
_geom_bond_publ_flag
Cd1 O1A 2.2678(12) . ?
Cd1 O1A 2.2679(12) 3_666 ?
Cd1 N1A 2.3068(13) 3_666 ?
Cd1 N1A 2.3068(13) . ?
Cd1 N1B 2.3741(18) 3_666 ?
Cd1 N1B 2.3741(18) . ?
O1A C21A 1.267(2) . ?
N1A C2A 1.355(2) . ?
N1A C6A 1.344(2) . ?
O2A C21A 1.246(2) . ?
N1B C2B 1.339(2) . ?
N1B C6B 1.342(2) . ?
N61A H61A 0.8800 . ?
N61A H61B 0.8801 . ?
N61A C6A 1.347(2) . ?
C2A C21A 1.522(2) . ?
C2A C3A 1.373(2) . ?
O1W H1WA 0.8702 . ?
O1W H1WB 0.8700 . ?
C41B C41B 1.347(3) 3_567 ?
C41B H41B 0.9500 . ?
C41B C4B 1.460(2) . ?
C4B C3B 1.391(2) . ?
C4B C5B 1.408(2) . ?
C3A H3A 0.9500 . ?
C3A C4A 1.398(2) . ?
C3B H3B 0.9500 . ?
C3B C2B 1.384(2) . ?
C6A C5A 1.411(2) . ?
C4A H4A 0.9500 . ?
C4A C5A 1.366(3) . ?
C2B H2B 0.9500 . ?
C5B H5B 0.9500 . ?
C5B C6B 1.387(2) . ?
C5A H5A 0.9500 . ?
C6B H6B 0.9500 . ?

loop_
_geom_torsion_atom_site_label_1
_geom_torsion_atom_site_label_2
_geom_torsion_atom_site_label_3
_geom_torsion_atom_site_label_4
_geom_torsion
_geom_torsion_site_symmetry_1
_geom_torsion_site_symmetry_2
_geom_torsion_site_symmetry_3
_geom_torsion_site_symmetry_4
_geom_torsion_publ_flag
Cd1 O1A C21A O2A -164.26(15) . . . . ?
Cd1 O1A C21A C2A 16.95(19) . . . . ?
Cd1 N1A C2A C21A 0.65(18) . . . . ?
Cd1 N1A C2A C3A -177.20(14) . . . . ?
Cd1 N1A C6A N61A -4.5(2) . . . . ?
Cd1 N1A C6A C5A 175.10(13) . . . . ?
Cd1 N1B C2B C3B -179.80(13) . . . . ?
Cd1 N1B C6B C5B -179.63(14) . . . . ?
N1A C2A C21A O1A -12.0(2) . . . . ?
N1A C2A C21A O2A 169.07(16) . . . . ?
N1A C2A C3A C4A 1.5(3) . . . . ?
N1A C6A C5A C4A 1.8(3) . . . . ?
N61A C6A C5A C4A -178.59(19) . . . . ?
C2A N1A C6A N61A 178.34(16) . . . . ?
C2A N1A C6A C5A -2.0(3) . . . . ?
C2A C3A C4A C5A -1.7(3) . . . . ?
C41B C41B C4B C3B 170.3(2) 3_567 . . . ?
C41B C41B C4B C5B -10.0(3) 3_567 . . . ?
C41B C4B C3B C2B -179.10(16) . . . . ?
C41B C4B C5B C6B 179.64(17) . . . . ?
C21A C2A C3A C4A -176.31(17) . . . . ?
C4B C3B C2B N1B -0.9(3) . . . . ?
C4B C5B C6B N1B -0.2(3) . . . . ?
C3A C2A C21A O1A 165.87(17) . . . . ?
C3A C2A C21A O2A -13.0(2) . . . . ?
C3A C4A C5A C6A 0.1(3) . . . . ?
C3B C4B C5B C6B -0.7(3) . . . . ?
C6A N1A C2A C21A 178.22(15) . . . . ?
C6A N1A C2A C3A 0.4(3) . . . . ?
C2B N1B C6B C5B 0.6(3) . . . . ?
C5B C4B C3B C2B 1.2(3) . . . . ?
C6B N1B C2B C3B -0.1(3) . . . . ?
